data_1529892
loop_
_publ_author_name
'Efremov, V.A.'
'Trunov, V.K.'
'Velikodnyi, Yu.A.'
'Kudin, O.V.'
'Makarevich, L.G.'

_publ_section_title
;
 The double molybdate K3 Sc (Mo O4)3
;
_journal_name_full 'Zhurnal Neorganicheskoi Khimii'
_journal_page_first 2112
_journal_page_last 2116
_journal_volume 26
_journal_year 1981
_chemical_formula_sum 'K3 Mo3 O12 Sc'
_chemical_name_systematic 'K3 Sc (Mo O4)3'
_space_group_IT_number 29
_symmetry_space_group_name_Hall 'P 2c -2b'
_symmetry_space_group_name_H-M 'P b c 21'
_cell_angle_alpha 90
_cell_angle_beta 90
_cell_angle_gamma 90
_cell_formula_units_Z 4
_cell_length_a 9.327
_cell_length_b 10.867
_cell_length_c 13.635
_cell_volume 1381.996
_citation_journal_id_ASTM ZNOKAQ
_cod_data_source_file Efremov_ZNOKAQ_1981_881.cif
_cod_data_source_block K3Mo3O12Sc1
_cod_original_sg_symbol_Hall 'P 2c -2ac (y,-x,z)'
_cod_original_formula_sum 'K3 Mo3 O12 Sc1'
_cod_database_code 1529892

loop_
_symmetry_equiv_pos_as_xyz
x,y,z
-x,-y,z+1/2
x,-y+1/2,z+1/2
-x,y+1/2,z

loop_
_atom_site_label
_atom_site_type_symbol
_atom_site_fract_x
_atom_site_fract_y
_atom_site_fract_z
_atom_site_occupancy
_atom_site_U_iso_or_equiv
K1 K+1 0.4562 0.7355 -0.026 1 0.0
O3 O-2 0.0833 0.1267 0.4688 1 0.0
O11 O-2 0.0706 -0.2138 0.1586 1 0.0
O2 O-2 0.3801 0.067 0.4218 1 0.0
O8 O-2 -0.231 0.111 -0.5144 1 0.0
O10 O-2 0.3522 -0.2273 0.2386 1 0.0
O9 O-2 0.1967 -0.0098 0.2733 1 0.0
O4 O-2 0.2179 -0.1141 0.5255 1 0.0
Mo1 Mo+6 0.2488 0.0508 0.5054 1 0.0
O5 O-2 -0.3168 -0.1242 -0.6054 1 0.0
O1 O-2 0.3142 0.1021 0.6102 1 0.0
Mo2 Mo+6 -0.2539 -0.0477 -0.4979 1 0.0
O12 O-2 0.086 -0.1978 0.3608 1 0.0
O7 O-2 -0.0964 -0.1207 -0.4584 1 0.0
Sc1 Sc+3 -0.0694 0.2493 0.5023 1 0.0
Mo3 Mo+6 0.1837 -0.1661 0.25 1 0.0
K2 K+1 0.4628 0.5174 0.2457 1 0.0
O6 O-2 -0.3838 -0.0757 -0.4117 1 0.0
K3 K+1 0.1872 0.2328 0.2556 1 0.0
